data_4078762
loop_
_publ_author_name
'Hu, Yue'
'Li, Ling'
'Shaw, Anthony P.'
'Norton, Jack R.'
'Sattler, Wesley'
'Rong, Yi'

_publ_section_title
;
 Synthesis, Electrochemistry, and Reactivity of New Iridium(III) and
 Rhodium(III) Hydrides
;
_journal_issue 14
_journal_name_full Organometallics
_journal_page_first 5058
_journal_paper_doi 10.1021/om300398r
_journal_volume 31
_journal_year 2012
_chemical_formula_sum 'C23 H26 F6 N2 P Rh'
_chemical_formula_weight 578.34
_chemical_name_systematic
; 
 ? 
;
_space_group_IT_number 14
_symmetry_cell_setting monoclinic
_symmetry_space_group_name_Hall '-P 2ybc'
_symmetry_space_group_name_H-M 'P 1 21/c 1'
_atom_sites_solution_hydrogens geom
_atom_sites_solution_primary direct
_atom_sites_solution_secondary difmap
_audit_creation_method SHELXL-97
_cell_angle_alpha 90.00
_cell_angle_beta 101.9910(10)
_cell_angle_gamma 90.00
_cell_formula_units_Z 8
_cell_length_a 23.252(2)
_cell_length_b 13.3085(12)
_cell_length_c 15.6748(14)
_cell_measurement_reflns_used 9994
_cell_measurement_temperature 150(2)
_cell_measurement_theta_max 31.72
_cell_measurement_theta_min 2.36
_cell_volume 4744.7(7)
_computing_cell_refinement 'Bruker SAINT'
_computing_data_collection 'Bruker APEX2'
_computing_data_reduction 'Bruker SAINT'
_computing_molecular_graphics 'Bruker SHELXTL'
_computing_publication_material 'Bruker SHELXTL'
_computing_structure_refinement 'SHELXL-97 (Sheldrick, 2008)'
_computing_structure_solution 'SHELXS-97 (Sheldrick, 2008)'
_diffrn_ambient_temperature 150(2)
_diffrn_measured_fraction_theta_full 0.992
_diffrn_measured_fraction_theta_max 0.992
_diffrn_measurement_device_type 'Bruker APEX-II CCD'
_diffrn_measurement_method '\f and \w scans'
_diffrn_radiation_monochromator graphite
_diffrn_radiation_source 'fine-focus sealed tube'
_diffrn_radiation_type MoK\a
_diffrn_radiation_wavelength 0.71073
_diffrn_reflns_av_R_equivalents 0.0491
_diffrn_reflns_av_sigmaI/netI 0.0408
_diffrn_reflns_limit_h_max 34
_diffrn_reflns_limit_h_min -34
_diffrn_reflns_limit_k_max 19
_diffrn_reflns_limit_k_min -19
_diffrn_reflns_limit_l_max 23
_diffrn_reflns_limit_l_min -23
_diffrn_reflns_number 79872
_diffrn_reflns_theta_full 31.82
_diffrn_reflns_theta_max 31.82
_diffrn_reflns_theta_min 1.77
_exptl_absorpt_coefficient_mu 0.848
_exptl_absorpt_correction_T_max 0.7279
_exptl_absorpt_correction_T_min 0.6004
_exptl_absorpt_correction_type empirical
_exptl_absorpt_process_details sadabs
_exptl_crystal_colour YELLOW
_exptl_crystal_density_diffrn 1.619
_exptl_crystal_density_method 'not measured'
_exptl_crystal_description BLOCK
_exptl_crystal_F_000 2336
_exptl_crystal_size_max 0.67
_exptl_crystal_size_mid 0.58
_exptl_crystal_size_min 0.40
_refine_diff_density_max 0.699
_refine_diff_density_min -0.556
_refine_diff_density_rms 0.092
_refine_ls_extinction_method none
_refine_ls_goodness_of_fit_ref 1.023
_refine_ls_hydrogen_treatment constr
_refine_ls_matrix_type full
_refine_ls_number_parameters 682
_refine_ls_number_reflns 16127
_refine_ls_number_restraints 96
_refine_ls_restrained_S_all 1.070
_refine_ls_R_factor_all 0.0557
_refine_ls_R_factor_gt 0.0364
_refine_ls_shift/su_max 0.002
_refine_ls_shift/su_mean 0.000
_refine_ls_structure_factor_coef Fsqd
_refine_ls_weighting_details 'calc w=1/[\s^2^(Fo^2^)+(0.0334P)^2^+3.7226P] where P=(Fo^2^+2Fc^2^)/3'
_refine_ls_weighting_scheme calc
_refine_ls_wR_factor_gt 0.0781
_refine_ls_wR_factor_ref 0.0861
_reflns_number_gt 12394
_reflns_number_total 16127
_reflns_threshold_expression >2sigma(I)
_cod_data_source_file om300398r_si_002.cif
_cod_data_source_block yhs10
_cod_depositor_comments
;
The following automatic conversions were performed:

'_symmetry_cell_setting' value 'Monoclinic' changed to 'monoclinic'
according to /home/saulius/struct/CIF-dictionaries/cif_core.dic
dictionary named 'cif_core.dic' version 2.4.2 from
2011-04-26.

'_exptl_absorpt_correction_type' value 'EMPIRICAL'
changed to 'empirical' according to
/home/saulius/struct/CIF-dictionaries/cif_core.dic dictionary named
'cif_core.dic' version 2.4.2 from 2011-04-26.

Automatic conversion script
Id: cif_fix_values 1891 2012-01-12 08:04:46Z andrius 
;
_cod_original_cell_volume 4744.8(7)
_cod_original_sg_symbol_H-M P2(1)/c
_cod_database_code 4078762

loop_
_symmetry_equiv_pos_as_xyz
'x, y, z'
'-x, y+1/2, -z+1/2'
'-x, -y, -z'
'x, -y-1/2, z-1/2'

loop_
_atom_site_label
_atom_site_type_symbol
_atom_site_fract_x
_atom_site_fract_y
_atom_site_fract_z
_atom_site_U_iso_or_equiv
_atom_site_adp_type
_atom_site_occupancy
_atom_site_symmetry_multiplicity
_atom_site_calc_flag
_atom_site_refinement_flags
_atom_site_disorder_assembly
_atom_site_disorder_group
Rh1 Rh 0.359594(7) 0.769808(13) 0.886310(11) 0.01807(4) Uani 1 1 d . . .
Rh2 Rh -0.113287(7) 0.676072(13) 1.195536(11) 0.01970(4) Uani 1 1 d . . .
N1 N 0.42009(9) 0.71284(15) 0.99029(13) 0.0248(4) Uani 1 1 d . F .
N3 N -0.15237(9) 0.62931(15) 1.07072(13) 0.0270(4) Uani 1 1 d . G .
P1 P 0.59016(3) 0.84751(6) 1.38333(5) 0.03976(17) Uani 1 1 d . . .
P2 P 0.12479(3) 0.70804(6) 1.04942(4) 0.03284(15) Uani 1 1 d . . .
C1 C 0.46478(10) 0.8873(2) 0.84810(15) 0.0283(5) Uani 1 1 d . . .
H1A H 0.4732 0.8270 0.8207 0.034 Uiso 1 1 calc R A 1
C2 C 0.50062(11) 0.9694(2) 0.84704(17) 0.0340(6) Uani 1 1 d . F .
H2A H 0.5334 0.9657 0.8198 0.041 Uiso 1 1 calc R . .
C3 C 0.48807(11) 1.0571(2) 0.88616(17) 0.0348(6) Uani 1 1 d . . .
H3A H 0.5113 1.1154 0.8842 0.042 Uiso 1 1 calc R F .
C4 C 0.44159(11) 1.05984(19) 0.92825(16) 0.0289(5) Uani 1 1 d . F .
H4A H 0.4328 1.1197 0.9561 0.035 Uiso 1 1 calc R . .
C5 C 0.40767(9) 0.97376(18) 0.92944(14) 0.0220(4) Uani 1 1 d . . .
C6 C 0.35977(9) 0.96252(18) 0.97652(15) 0.0227(4) Uani 1 1 d . F .
C7 C 0.34438(11) 1.03730(19) 1.03007(17) 0.0291(5) Uani 1 1 d . . .
H7A H 0.3643 1.1001 1.0357 0.035 Uiso 1 1 calc R F .
C8 C 0.30014(11) 1.0195(2) 1.07474(18) 0.0334(6) Uani 1 1 d . F .
H8A H 0.2890 1.0705 1.1106 0.040 Uiso 1 1 calc R . .
C9 C 0.27179(11) 0.9269(2) 1.06728(17) 0.0306(5) Uani 1 1 d . . .
H9B H 0.2417 0.9145 1.0986 0.037 Uiso 1 1 calc R F .
C10 C 0.28731(10) 0.85266(19) 1.01427(15) 0.0244(5) Uani 1 1 d . F .
H10S H 0.2678 0.7896 1.0099 0.029 Uiso 1 1 calc R B 1
C12 C 0.45725(11) 0.6780(2) 1.03919(16) 0.0301(5) Uani 1 1 d . . .
C13 C 0.50563(13) 0.6343(3) 1.1027(2) 0.0475(8) Uani 1 1 d . F .
H13A H 0.4917 0.5745 1.1287 0.071 Uiso 1 1 calc R . .
H13B H 0.5202 0.6837 1.1484 0.071 Uiso 1 1 calc R . .
H13C H 0.5374 0.6155 1.0734 0.071 Uiso 1 1 calc R . .
C14 C 0.29741(10) 0.64883(17) 0.84965(15) 0.0231(4) Uani 1 1 d . F .
C15 C 0.34770(10) 0.62526(18) 0.81141(15) 0.0247(5) Uani 1 1 d . F .
C16 C 0.35488(10) 0.70160(19) 0.75400(14) 0.0240(4) Uani 1 1 d . F .
C17 C 0.30937(10) 0.77631(17) 0.75547(14) 0.0222(4) Uani 1 1 d . F .
C18 C 0.27173(9) 0.73905(17) 0.80948(15) 0.0215(4) Uani 1 1 d . F .
C19 C 0.27426(12) 0.5812(2) 0.91101(17) 0.0332(6) Uani 1 1 d . . .
H19A H 0.2544 0.5236 0.8788 0.050 Uiso 1 1 calc R F .
H19B H 0.2463 0.6184 0.9380 0.050 Uiso 1 1 calc R . .
H19C H 0.3069 0.5574 0.9564 0.050 Uiso 1 1 calc R . .
C20 C 0.38432(12) 0.5325(2) 0.83092(19) 0.0378(6) Uani 1 1 d . . .
H20A H 0.3670 0.4786 0.7913 0.057 Uiso 1 1 calc R F .
H20B H 0.3857 0.5118 0.8913 0.057 Uiso 1 1 calc R . .
H20C H 0.4243 0.5464 0.8230 0.057 Uiso 1 1 calc R . .
C21 C 0.40015(12) 0.7060(3) 0.69891(17) 0.0375(6) Uani 1 1 d . . .
H21A H 0.3870 0.6660 0.6460 0.056 Uiso 1 1 calc R F .
H21B H 0.4374 0.6790 0.7318 0.056 Uiso 1 1 calc R . .
H21C H 0.4058 0.7760 0.6828 0.056 Uiso 1 1 calc R . .
C22 C 0.29968(12) 0.8681(2) 0.69952(16) 0.0335(6) Uani 1 1 d . . .
H22A H 0.2823 0.8488 0.6393 0.050 Uiso 1 1 calc R F .
H22B H 0.3374 0.9018 0.7012 0.050 Uiso 1 1 calc R . .
H22C H 0.2730 0.9138 0.7213 0.050 Uiso 1 1 calc R . .
C23 C 0.21498(10) 0.7845(2) 0.81945(17) 0.0304(5) Uani 1 1 d . . .
H23A H 0.1837 0.7639 0.7705 0.046 Uiso 1 1 calc R F .
H23B H 0.2185 0.8579 0.8201 0.046 Uiso 1 1 calc R . .
H23C H 0.2054 0.7617 0.8743 0.046 Uiso 1 1 calc R . .
C31 C -0.23979(11) 0.7148(2) 1.21538(17) 0.0332(6) Uani 1 1 d . . .
H31A H -0.2404 0.6459 1.2310 0.040 Uiso 1 1 calc R C 1
C32 C -0.28917(11) 0.7733(2) 1.21452(19) 0.0374(6) Uani 1 1 d . G .
H32A H -0.3228 0.7453 1.2310 0.045 Uiso 1 1 calc R . .
C33 C -0.28898(11) 0.8727(2) 1.18955(18) 0.0375(6) Uani 1 1 d . . .
H33A H -0.3223 0.9138 1.1899 0.045 Uiso 1 1 calc R G .
C34 C -0.24041(11) 0.9120(2) 1.16419(17) 0.0328(5) Uani 1 1 d . G .
H34A H -0.2407 0.9797 1.1448 0.039 Uiso 1 1 calc R . .
C35 C -0.19059(10) 0.85224(18) 1.16703(15) 0.0245(5) Uani 1 1 d . . .
C36 C -0.13742(10) 0.88534(17) 1.13893(14) 0.0233(4) Uani 1 1 d . G .
C37 C -0.12788(12) 0.98065(19) 1.10789(16) 0.0299(5) Uani 1 1 d . . .
H37A H -0.1569 1.0315 1.1054 0.036 Uiso 1 1 calc R G .
C38 C -0.07603(12) 1.00130(19) 1.08064(16) 0.0325(6) Uani 1 1 d . G .
H38A H -0.0689 1.0667 1.0608 0.039 Uiso 1 1 calc R . .
C39 C -0.03495(12) 0.9260(2) 1.08262(16) 0.0313(5) Uani 1 1 d . . .
H39A H 0.0005 0.9389 1.0634 0.038 Uiso 1 1 calc R G .
C40 C -0.04581(11) 0.83171(19) 1.11272(15) 0.0273(5) Uani 1 1 d . G .
H40A H -0.0179 0.7796 1.1124 0.033 Uiso 1 1 calc R D 1
C42 C -0.17738(12) 0.60784(19) 1.00329(17) 0.0323(5) Uani 1 1 d . . .
C43 C -0.21037(16) 0.5820(3) 0.9165(2) 0.0514(8) Uani 1 1 d . G .
H43A H -0.1966 0.5173 0.8987 0.077 Uiso 1 1 calc R . .
H43B H -0.2045 0.6341 0.8750 0.077 Uiso 1 1 calc R . .
H43C H -0.2523 0.5772 0.9175 0.077 Uiso 1 1 calc R . .
C44 C -0.09348(10) 0.52865(18) 1.25868(17) 0.0296(5) Uani 1 1 d . G .
C45 C -0.10859(11) 0.5959(2) 1.31972(17) 0.0323(6) Uani 1 1 d . G .
C46 C -0.06860(11) 0.67975(19) 1.32916(15) 0.0282(5) Uani 1 1 d . G .
C47 C -0.02461(10) 0.65637(18) 1.27948(15) 0.0250(5) Uani 1 1 d . G .
C48 C -0.04041(10) 0.56675(18) 1.23331(17) 0.0275(5) Uani 1 1 d . G .
C49 C -0.12291(12) 0.4314(2) 1.2285(2) 0.0421(7) Uani 1 1 d . . .
H49A H -0.1042 0.3769 1.2663 0.063 Uiso 1 1 calc R G .
H49B H -0.1192 0.4183 1.1683 0.063 Uiso 1 1 calc R . .
H49C H -0.1646 0.4354 1.2309 0.063 Uiso 1 1 calc R . .
C50 C -0.15638(13) 0.5807(3) 1.3695(2) 0.0547(10) Uani 1 1 d . . .
H50A H -0.1406 0.5442 1.4236 0.082 Uiso 1 1 calc R G .
H50B H -0.1884 0.5418 1.3340 0.082 Uiso 1 1 calc R . .
H50C H -0.1714 0.6461 1.3835 0.082 Uiso 1 1 calc R . .
C51 C -0.06640(15) 0.7661(2) 1.39084(18) 0.0444(7) Uani 1 1 d . . .
H51A H -0.0339 0.7562 1.4411 0.067 Uiso 1 1 calc R G .
H51B H -0.1036 0.7700 1.4108 0.067 Uiso 1 1 calc R . .
H51C H -0.0603 0.8287 1.3610 0.067 Uiso 1 1 calc R . .
C52 C 0.02930(11) 0.7178(2) 1.28087(17) 0.0321(5) Uani 1 1 d . . .
H52A H 0.0577 0.7055 1.3354 0.048 Uiso 1 1 calc R G .
H52B H 0.0188 0.7892 1.2767 0.048 Uiso 1 1 calc R . .
H52C H 0.0468 0.6989 1.2314 0.048 Uiso 1 1 calc R . .
C53 C -0.00657(12) 0.5145(2) 1.1756(2) 0.0390(6) Uani 1 1 d . . .
H53A H 0.0226 0.4699 1.2107 0.058 Uiso 1 1 calc R G .
H53B H 0.0134 0.5643 1.1461 0.058 Uiso 1 1 calc R . .
H53C H -0.0335 0.4747 1.1321 0.058 Uiso 1 1 calc R . .
F1 F 0.60938(13) 0.9222(2) 1.31697(17) 0.0938(9) Uani 1 1 d . E .
F2 F 0.57033(11) 0.77034(17) 1.44876(16) 0.0721(7) Uani 1 1 d . E .
F7 F 0.13231(10) 0.78046(18) 0.97198(13) 0.0671(6) Uani 1 1 d . E .
F8 F 0.11943(11) 0.63710(19) 1.12820(14) 0.0741(7) Uani 1 1 d . E .
F3 F 0.59782(15) 0.9334(2) 1.4541(2) 0.0755(8) Uani 0.823(2) 1 d PU E 1
F4 F 0.65565(14) 0.8137(3) 1.4106(3) 0.0915(10) Uani 0.823(2) 1 d PU E 1
F5 F 0.57971(16) 0.7610(3) 1.3104(2) 0.0797(9) Uani 0.823(2) 1 d PU E 1
F6 F 0.52347(12) 0.8788(3) 1.3511(2) 0.0742(8) Uani 0.823(2) 1 d PU E 1
F9 F 0.07893(13) 0.7818(2) 1.0764(2) 0.0786(8) Uani 0.823(2) 1 d PU E 1
F10 F 0.17595(12) 0.7687(2) 1.11248(17) 0.0634(7) Uani 0.823(2) 1 d PU E 1
F11 F 0.17391(13) 0.6377(2) 1.0249(2) 0.0721(8) Uani 0.823(2) 1 d PU E 1
F12 F 0.07558(14) 0.6487(3) 0.9881(2) 0.0850(9) Uani 0.823(2) 1 d PU E 1
F3A F 0.6306(7) 0.8936(14) 1.4693(11) 0.0856(18) Uani 0.177(2) 1 d PU E 2
F4A F 0.6404(8) 0.7702(14) 1.3762(12) 0.0821(18) Uani 0.177(2) 1 d PU E 2
F5A F 0.5536(7) 0.7961(14) 1.3001(12) 0.0772(18) Uani 0.177(2) 1 d PU E 2
F6A F 0.5366(7) 0.9116(13) 1.3909(11) 0.0789(18) Uani 0.177(2) 1 d PU E 2
F9A F 0.1302(7) 0.8041(12) 1.1037(9) 0.0759(17) Uani 0.177(2) 1 d PU E 2
F10A F 0.1898(6) 0.6926(12) 1.0783(9) 0.0651(17) Uani 0.177(2) 1 d PU E 2
F11A F 0.1206(7) 0.6100(11) 0.9909(9) 0.0790(18) Uani 0.177(2) 1 d PU E 2
F12A F 0.0566(6) 0.7338(13) 1.0146(11) 0.0827(18) Uani 0.177(2) 1 d PU E 2
N2 N 0.41821(8) 0.88983(15) 0.88671(12) 0.0216(4) Uani 0.95(2) 1 d P F 1
C11 C 0.33112(9) 0.86908(17) 0.96731(14) 0.0204(5) Uani 0.95(2) 1 d P F 1
N4 N -0.19014(10) 0.75405(17) 1.19419(14) 0.0256(5) Uani 0.41(2) 1 d P G 1
C41 C -0.09568(9) 0.81154(15) 1.14286(13) 0.0224(4) Uani 0.41(2) 1 d P G 1
N2A N 0.33112(9) 0.86908(17) 0.96731(14) 0.0204(5) Uani 0.05(2) 1 d P F 2
C11A C 0.41821(8) 0.88983(15) 0.88671(12) 0.0216(4) Uani 0.05(2) 1 d P F 2
N4A N -0.09568(9) 0.81154(15) 1.14286(13) 0.0224(4) Uani 0.59(2) 1 d P G 2
C41A C -0.19014(10) 0.75405(17) 1.19419(14) 0.0256(5) Uani 0.59(2) 1 d P G 2

loop_
_atom_site_aniso_label
_atom_site_aniso_U_11
_atom_site_aniso_U_22
_atom_site_aniso_U_33
_atom_site_aniso_U_23
_atom_site_aniso_U_13
_atom_site_aniso_U_12
Rh1 0.01596(7) 0.02220(8) 0.01677(7) 0.00086(6) 0.00508(6) 0.00261(6)
Rh2 0.01965(8) 0.01836(8) 0.02179(8) 0.00217(6) 0.00592(6) -0.00017(6)
N1 0.0254(10) 0.0282(10) 0.0216(9) 0.0018(8) 0.0064(8) 0.0047(8)
N3 0.0309(10) 0.0219(10) 0.0285(10) 0.0008(8) 0.0065(8) -0.0011(8)
P1 0.0321(4) 0.0427(4) 0.0455(4) 0.0051(3) 0.0103(3) -0.0053(3)
P2 0.0244(3) 0.0477(4) 0.0272(3) -0.0013(3) 0.0072(3) 0.0025(3)
C1 0.0222(11) 0.0401(14) 0.0242(11) -0.0008(10) 0.0085(9) -0.0012(10)
C2 0.0262(12) 0.0500(16) 0.0287(12) 0.0008(12) 0.0123(10) -0.0072(11)
C3 0.0306(13) 0.0400(15) 0.0350(14) 0.0050(11) 0.0099(11) -0.0118(11)
C4 0.0276(12) 0.0290(12) 0.0306(12) 0.0013(10) 0.0072(10) -0.0040(10)
C5 0.0188(10) 0.0279(11) 0.0189(10) 0.0027(8) 0.0028(8) 0.0008(8)
C6 0.0186(10) 0.0267(11) 0.0230(10) 0.0006(9) 0.0051(8) 0.0014(8)
C7 0.0262(12) 0.0274(12) 0.0346(13) -0.0062(10) 0.0088(10) -0.0014(9)
C8 0.0305(13) 0.0360(14) 0.0364(14) -0.0131(11) 0.0132(11) 0.0008(11)
C9 0.0253(12) 0.0382(14) 0.0322(13) -0.0055(11) 0.0147(10) 0.0015(10)
C10 0.0219(10) 0.0279(12) 0.0248(11) -0.0004(9) 0.0080(9) 0.0001(9)
C12 0.0315(13) 0.0361(14) 0.0236(11) 0.0010(10) 0.0078(10) 0.0099(11)
C13 0.0391(16) 0.063(2) 0.0376(15) 0.0146(15) 0.0026(13) 0.0217(15)
C14 0.0232(11) 0.0234(11) 0.0229(10) -0.0018(8) 0.0052(9) -0.0007(8)
C15 0.0229(11) 0.0257(11) 0.0250(11) -0.0048(9) 0.0037(9) 0.0049(9)
C16 0.0226(11) 0.0315(12) 0.0182(10) -0.0041(9) 0.0050(8) 0.0007(9)
C17 0.0208(10) 0.0263(11) 0.0182(10) 0.0002(8) 0.0013(8) -0.0001(8)
C18 0.0162(9) 0.0248(11) 0.0227(10) -0.0042(8) 0.0018(8) 0.0016(8)
C19 0.0351(14) 0.0312(13) 0.0351(14) 0.0044(11) 0.0114(11) -0.0057(11)
C20 0.0376(15) 0.0311(14) 0.0447(16) -0.0018(12) 0.0085(12) 0.0135(11)
C21 0.0291(13) 0.0621(19) 0.0241(12) -0.0091(12) 0.0116(10) -0.0012(12)
C22 0.0411(15) 0.0317(13) 0.0240(12) 0.0059(10) -0.0016(10) -0.0007(11)
C23 0.0208(11) 0.0329(13) 0.0359(13) -0.0065(11) 0.0024(10) 0.0036(10)
C31 0.0253(12) 0.0398(15) 0.0351(13) 0.0028(11) 0.0080(10) -0.0010(11)
C32 0.0194(11) 0.0547(18) 0.0390(14) 0.0005(13) 0.0083(10) 0.0027(11)
C33 0.0240(12) 0.0504(17) 0.0370(14) -0.0017(13) 0.0040(11) 0.0128(12)
C34 0.0299(13) 0.0313(13) 0.0361(14) -0.0022(11) 0.0044(11) 0.0081(10)
C35 0.0232(11) 0.0284(12) 0.0213(10) -0.0028(9) 0.0035(8) 0.0030(9)
C36 0.0280(11) 0.0224(11) 0.0188(10) 0.0000(8) 0.0029(9) 0.0013(9)
C37 0.0402(14) 0.0226(12) 0.0263(12) 0.0015(9) 0.0052(10) 0.0029(10)
C38 0.0465(15) 0.0231(12) 0.0279(12) 0.0047(10) 0.0079(11) -0.0056(11)
C39 0.0338(13) 0.0323(13) 0.0289(12) 0.0058(10) 0.0092(10) -0.0075(11)
C40 0.0270(12) 0.0290(12) 0.0255(11) 0.0047(9) 0.0041(9) -0.0019(9)
C42 0.0390(14) 0.0266(12) 0.0309(13) -0.0009(10) 0.0064(11) -0.0027(10)
C43 0.064(2) 0.0470(18) 0.0355(16) -0.0080(14) -0.0080(15) -0.0084(16)
C44 0.0211(11) 0.0240(12) 0.0412(14) 0.0136(10) 0.0008(10) -0.0025(9)
C45 0.0228(11) 0.0435(15) 0.0301(12) 0.0178(11) 0.0045(10) 0.0000(10)
C46 0.0291(12) 0.0336(13) 0.0216(11) 0.0046(10) 0.0046(9) -0.0002(10)
C47 0.0248(11) 0.0247(11) 0.0252(11) 0.0049(9) 0.0045(9) -0.0038(9)
C48 0.0227(11) 0.0231(11) 0.0356(13) 0.0053(10) 0.0036(9) -0.0009(9)
C49 0.0285(13) 0.0244(13) 0.069(2) 0.0097(13) 0.0005(13) -0.0053(10)
C50 0.0333(15) 0.092(3) 0.0411(17) 0.0320(18) 0.0143(13) 0.0028(16)
C51 0.0548(19) 0.0541(19) 0.0253(13) -0.0040(13) 0.0103(12) 0.0045(15)
C52 0.0308(13) 0.0299(13) 0.0335(13) 0.0029(10) 0.0019(10) -0.0100(10)
C53 0.0310(14) 0.0337(14) 0.0534(18) -0.0106(13) 0.0113(12) 0.0001(11)
F1 0.119(2) 0.0859(18) 0.0835(18) 0.0239(14) 0.0366(16) -0.0376(16)
F2 0.0895(17) 0.0607(14) 0.0757(15) 0.0238(12) 0.0395(13) 0.0020(12)
F7 0.0734(15) 0.0829(16) 0.0452(11) 0.0290(11) 0.0131(10) 0.0210(12)
F8 0.0839(16) 0.0922(17) 0.0500(12) 0.0137(12) 0.0225(11) -0.0408(14)
F3 0.084(2) 0.0724(19) 0.0686(17) -0.0217(15) 0.0128(16) -0.0207(15)
F4 0.0458(17) 0.118(3) 0.109(3) 0.006(2) 0.0120(16) 0.0089(17)
F5 0.079(2) 0.082(2) 0.088(2) -0.0305(17) 0.0402(18) -0.0139(16)
F6 0.0442(14) 0.080(2) 0.090(2) -0.0034(16) -0.0072(14) 0.0057(13)
F9 0.0591(16) 0.095(2) 0.094(2) -0.0161(16) 0.0421(15) 0.0205(15)
F10 0.0541(15) 0.0786(18) 0.0524(14) 0.0086(13) -0.0002(12) -0.0290(14)
F11 0.0734(17) 0.0762(18) 0.0749(18) 0.0106(15) 0.0346(15) 0.0376(15)
F12 0.0724(18) 0.094(2) 0.0735(18) -0.0206(16) -0.0205(15) -0.0245(17)
F3A 0.069(3) 0.096(3) 0.088(3) -0.011(3) 0.008(3) -0.011(3)
F4A 0.064(3) 0.095(4) 0.095(3) -0.011(3) 0.034(3) 0.001(3)
F5A 0.063(3) 0.082(3) 0.084(3) -0.016(3) 0.010(3) -0.008(3)
F6A 0.067(3) 0.080(3) 0.085(3) -0.008(3) 0.006(3) 0.000(3)
F9A 0.066(3) 0.087(3) 0.074(3) -0.011(3) 0.015(3) -0.001(3)
F10A 0.055(3) 0.079(3) 0.063(3) 0.012(3) 0.016(3) 0.005(3)
F11A 0.079(3) 0.081(3) 0.072(3) -0.011(3) 0.005(3) 0.008(3)
F12A 0.061(3) 0.101(3) 0.085(3) -0.016(3) 0.011(3) 0.003(3)
N2 0.0182(9) 0.0291(10) 0.0176(9) 0.0018(7) 0.0043(7) -0.0001(7)
C11 0.0169(9) 0.0244(11) 0.0195(10) 0.0005(8) 0.0028(8) 0.0025(8)
N4 0.0225(10) 0.0322(12) 0.0228(10) -0.0004(9) 0.0061(8) 0.0010(8)
C41 0.0242(10) 0.0211(10) 0.0214(10) 0.0025(8) 0.0037(8) -0.0009(8)
N2A 0.0169(9) 0.0244(11) 0.0195(10) 0.0005(8) 0.0028(8) 0.0025(8)
C11A 0.0182(9) 0.0291(10) 0.0176(9) 0.0018(7) 0.0043(7) -0.0001(7)
N4A 0.0242(10) 0.0211(10) 0.0214(10) 0.0025(8) 0.0037(8) -0.0009(8)
C41A 0.0225(10) 0.0322(12) 0.0228(10) -0.0004(9) 0.0061(8) 0.0010(8)

loop_
_atom_type_symbol
_atom_type_description
_atom_type_scat_dispersion_real
_atom_type_scat_dispersion_imag
_atom_type_scat_source
C C 0.0033 0.0016 'International Tables Vol C Tables 4.2.6.8 and 6.1.1.4'
H H 0.0000 0.0000 'International Tables Vol C Tables 4.2.6.8 and 6.1.1.4'
N N 0.0061 0.0033 'International Tables Vol C Tables 4.2.6.8 and 6.1.1.4'
F F 0.0171 0.0103 'International Tables Vol C Tables 4.2.6.8 and 6.1.1.4'
P P 0.1023 0.0942 'International Tables Vol C Tables 4.2.6.8 and 6.1.1.4'
Rh Rh -1.1178 0.9187 'International Tables Vol C Tables 4.2.6.8 and 6.1.1.4'

loop_
_geom_angle_atom_site_label_1
_geom_angle_atom_site_label_2
_geom_angle_atom_site_label_3
_geom_angle
C11 Rh1 N1 90.14(8)
C11 Rh1 N2 78.43(8)
N1 Rh1 N2 86.65(8)
C11 Rh1 C17 112.82(9)
N1 Rh1 C17 156.69(8)
N2 Rh1 C17 101.34(8)
C11 Rh1 C14 111.29(9)
N1 Rh1 C14 104.18(9)
N2 Rh1 C14 165.05(8)
C17 Rh1 C14 64.76(9)
C11 Rh1 C18 94.44(8)
N1 Rh1 C18 140.61(9)
N2 Rh1 C18 132.59(8)
C17 Rh1 C18 38.52(8)
C14 Rh1 C18 38.37(9)
C11 Rh1 C15 149.67(9)
N1 Rh1 C15 95.05(8)
N2 Rh1 C15 131.62(8)
C17 Rh1 C15 63.21(9)
C14 Rh1 C15 38.55(8)
C18 Rh1 C15 63.30(8)
C11 Rh1 C16 151.46(8)
N1 Rh1 C16 118.39(8)
N2 Rh1 C16 102.55(8)
C17 Rh1 C16 38.67(8)
C14 Rh1 C16 63.36(9)
C18 Rh1 C16 63.54(8)
C15 Rh1 C16 36.10(9)
C41 Rh2 N4 78.43(9)
C41 Rh2 N3 88.23(8)
N4 Rh2 N3 86.13(8)
C41 Rh2 C46 106.04(9)
N4 Rh2 C46 104.02(9)
N3 Rh2 C46 163.77(9)
C41 Rh2 C45 143.23(10)
N4 Rh2 C45 97.84(9)
N3 Rh2 C45 128.31(10)
C46 Rh2 C45 38.73(10)
C41 Rh2 C44 156.87(9)
N4 Rh2 C44 123.54(9)
N3 Rh2 C44 99.57(9)
C46 Rh2 C44 64.29(10)
C45 Rh2 C44 37.26(10)
C41 Rh2 C48 118.47(9)
N4 Rh2 C48 160.86(9)
N3 Rh2 C48 102.45(9)
C46 Rh2 C48 64.18(10)
C45 Rh2 C48 63.36(10)
C44 Rh2 C48 38.66(9)
C41 Rh2 C47 95.94(8)
N4 Rh2 C47 139.62(9)
N3 Rh2 C47 134.02(9)
C46 Rh2 C47 38.62(9)
C45 Rh2 C47 63.22(9)
C44 Rh2 C47 63.04(9)
C48 Rh2 C47 36.88(9)
C12 N1 Rh1 170.9(2)
C42 N3 Rh2 174.8(2)
F6A P1 F5A 89.9(8)
F6A P1 F4 154.3(6)
F5A P1 F4 115.8(6)
F6A P1 F1 92.7(7)
F5A P1 F1 84.5(7)
F4 P1 F1 88.15(19)
F6A P1 F3 61.2(6)
F5A P1 F3 150.3(6)
F4 P1 F3 93.1(2)
F1 P1 F3 90.08(16)
F6A P1 F4A 173.1(9)
F5A P1 F4A 86.4(9)
F4 P1 F4A 30.3(6)
F1 P1 F4A 92.8(7)
F3 P1 F4A 123.0(7)
F6A P1 F6 28.5(6)
F5A P1 F6 61.4(6)
F4 P1 F6 177.1(2)
F1 P1 F6 90.95(17)
F3 P1 F6 89.64(18)
F4A P1 F6 147.1(7)
F6A P1 F2 87.7(7)
F5A P1 F2 94.3(7)
F4 P1 F2 91.99(18)
F1 P1 F2 178.77(16)
F3 P1 F2 91.13(15)
F4A P1 F2 86.7(7)
F6 P1 F2 88.85(16)
F6A P1 F3A 93.8(9)
F5A P1 F3A 176.0(9)
F4 P1 F3A 60.6(7)
F1 P1 F3A 96.7(7)
F3 P1 F3A 33.6(6)
F4A P1 F3A 89.7(9)
F6 P1 F3A 122.3(7)
F2 P1 F3A 84.4(7)
F6A P1 F5 116.6(6)
F5A P1 F5 27.6(6)
F4 P1 F5 89.0(2)
F1 P1 F5 90.25(18)
F3 P1 F5 177.82(19)
F4A P1 F5 59.1(7)
F6 P1 F5 88.19(18)
F2 P1 F5 88.53(17)
F3A P1 F5 148.4(7)
F10A P2 F9A 89.2(9)
F10A P2 F12 133.3(7)
F9A P2 F12 137.5(6)
F10A P2 F9 134.6(7)
F9A P2 F9 46.2(6)
F12 P2 F9 91.75(19)
F10A P2 F8 85.4(5)
F9A P2 F8 94.3(6)
F12 P2 F8 90.72(16)
F9 P2 F8 89.70(16)
F10A P2 F11 42.3(6)
F9A P2 F11 130.5(6)
F12 P2 F11 91.44(19)
F9 P2 F11 176.8(2)
F8 P2 F11 90.80(15)
F10A P2 F11A 90.0(9)
F9A P2 F11A 177.9(8)
F12 P2 F11A 43.4(6)
F9 P2 F11A 134.9(6)
F8 P2 F11A 87.5(6)
F11 P2 F11A 48.3(6)
F10A P2 F7 92.9(5)
F9A P2 F7 84.7(6)
F12 P2 F7 91.11(16)
F9 P2 F7 90.87(15)
F8 P2 F7 178.07(13)
F11 P2 F7 88.52(13)
F11A P2 F7 93.4(6)
F10A P2 F10 46.2(6)
F9A P2 F10 42.9(6)
F12 P2 F10 179.5(2)
F9 P2 F10 88.72(18)
F8 P2 F10 89.29(13)
F11 P2 F10 88.09(17)
F11A P2 F10 136.2(6)
F7 P2 F10 88.87(13)
F10A P2 F12A 174.8(8)
F9A P2 F12A 88.4(8)
F12 P2 F12A 49.2(6)
F9 P2 F12A 43.9(6)
F8 P2 F12A 99.3(6)
F11 P2 F12A 139.1(6)
F11A P2 F12A 92.4(9)
F7 P2 F12A 82.4(6)
F10 P2 F12A 131.2(6)
N2 C1 C2 122.1(2)
C1 C2 C3 118.8(2)
C2 C3 C4 119.7(2)
C3 C4 C5 119.1(2)
N2 C5 C4 120.8(2)
N2 C5 C6 113.6(2)
C4 C5 C6 125.6(2)
C7 C6 C11 121.2(2)
C7 C6 C5 123.1(2)
C11 C6 C5 115.6(2)
C8 C7 C6 119.6(2)
C7 C8 C9 120.0(2)
C10 C9 C8 120.3(2)
C9 C10 C11 121.0(2)
N1 C12 C13 179.2(3)
C18 C14 C15 107.3(2)
C18 C14 C19 128.0(2)
C15 C14 C19 124.2(2)
C18 C14 Rh1 71.70(13)
C15 C14 Rh1 73.71(13)
C19 C14 Rh1 125.97(17)
C16 C15 C14 108.9(2)
C16 C15 C20 126.6(2)
C14 C15 C20 124.5(2)
C16 C15 Rh1 72.15(14)
C14 C15 Rh1 67.74(13)
C20 C15 Rh1 126.78(17)
C15 C16 C17 107.67(19)
C15 C16 C21 126.6(2)
C17 C16 C21 125.7(2)
C15 C16 Rh1 71.76(13)
C17 C16 Rh1 66.76(12)
C21 C16 Rh1 127.76(17)
C18 C17 C16 108.0(2)
C18 C17 C22 126.6(2)
C16 C17 C22 124.8(2)
C18 C17 Rh1 72.38(12)
C16 C17 Rh1 74.57(12)
C22 C17 Rh1 125.56(17)
C17 C18 C14 107.58(19)
C17 C18 C23 126.0(2)
C14 C18 C23 126.4(2)
C17 C18 Rh1 69.10(12)
C14 C18 Rh1 69.93(13)
C23 C18 Rh1 127.86(16)
N4 C31 C32 121.4(3)
C33 C32 C31 119.4(3)
C34 C33 C32 119.9(2)
C33 C34 C35 119.9(3)
N4 C35 C34 120.3(2)
N4 C35 C36 115.3(2)
C34 C35 C36 124.4(2)
C41 C36 C37 120.3(2)
C41 C36 C35 113.9(2)
C37 C36 C35 125.8(2)
C38 C37 C36 120.0(2)
C39 C38 C37 119.4(2)
C38 C39 C40 119.5(2)
C41 C40 C39 121.6(2)
N3 C42 C43 178.8(3)
C45 C44 C48 107.9(2)
C45 C44 C49 127.2(2)
C48 C44 C49 124.8(3)
C45 C44 Rh2 71.36(14)
C48 C44 Rh2 71.26(13)
C49 C44 Rh2 126.14(18)
C44 C45 C46 108.4(2)
C44 C45 C50 125.8(3)
C46 C45 C50 125.7(3)
C44 C45 Rh2 71.38(14)
C46 C45 Rh2 68.16(13)
C50 C45 Rh2 128.30(19)
C45 C46 C47 107.0(2)
C45 C46 C51 126.6(2)
C47 C46 C51 125.6(2)
C45 C46 Rh2 73.11(14)
C47 C46 Rh2 73.79(14)
C51 C46 Rh2 126.56(19)
C48 C47 C46 108.8(2)
C48 C47 C52 127.0(2)
C46 C47 C52 124.2(2)
C48 C47 Rh2 71.54(14)
C46 C47 Rh2 67.59(13)
C52 C47 Rh2 128.18(17)
C47 C48 C44 107.4(2)
C47 C48 C53 126.6(2)
C44 C48 C53 125.8(2)
C47 C48 Rh2 71.58(14)
C44 C48 Rh2 70.08(13)
C53 C48 Rh2 127.96(19)
C1 N2 C5 119.3(2)
C1 N2 Rh1 124.21(17)
C5 N2 Rh1 116.49(14)
C10 C11 C6 117.9(2)
C10 C11 Rh1 126.60(17)
C6 C11 Rh1 115.46(16)
C31 N4 C35 119.1(2)
C31 N4 Rh2 125.27(19)
C35 N4 Rh2 115.63(16)
C40 C41 C36 119.1(2)
C40 C41 Rh2 124.36(17)
C36 C41 Rh2 116.53(16)

loop_
_geom_bond_atom_site_label_1
_geom_bond_atom_site_label_2
_geom_bond_distance
Rh1 C11 2.036(2)
Rh1 N1 2.063(2)
Rh1 N2 2.0990(19)
Rh1 C17 2.141(2)
Rh1 C14 2.161(2)
Rh1 C18 2.184(2)
Rh1 C15 2.241(2)
Rh1 C16 2.246(2)
Rh2 C41 2.059(2)
Rh2 N4 2.063(2)
Rh2 N3 2.074(2)
Rh2 C46 2.136(2)
Rh2 C45 2.202(2)
Rh2 C44 2.203(2)
Rh2 C48 2.219(2)
Rh2 C47 2.219(2)
N1 C12 1.129(3)
N3 C42 1.132(3)
P1 F6A 1.535(17)
P1 F5A 1.559(17)
P1 F4 1.560(3)
P1 F1 1.570(2)
P1 F3 1.577(3)
P1 F4A 1.577(17)
P1 F6 1.584(3)
P1 F2 1.586(2)
P1 F3A 1.596(16)
P1 F5 1.605(3)
P2 F10A 1.499(13)
P2 F9A 1.526(15)
P2 F12 1.549(3)
P2 F9 1.571(3)
P2 F8 1.580(2)
P2 F11 1.585(3)
P2 F11A 1.586(14)
P2 F7 1.588(2)
P2 F10 1.598(3)
P2 F12A 1.604(14)
C1 N2 1.346(3)
C1 C2 1.376(4)
C2 C3 1.377(4)
C3 C4 1.379(3)
C4 C5 1.393(3)
C5 N2 1.351(3)
C5 C6 1.466(3)
C6 C7 1.396(3)
C6 C11 1.404(3)
C7 C8 1.380(3)
C8 C9 1.392(4)
C9 C10 1.386(3)
C10 C11 1.392(3)
C12 C13 1.459(4)
C14 C18 1.428(3)
C14 C15 1.455(3)
C14 C19 1.497(3)
C15 C16 1.390(3)
C15 C20 1.495(3)
C16 C17 1.456(3)
C16 C21 1.495(3)
C17 C18 1.427(3)
C17 C22 1.493(3)
C18 C23 1.489(3)
C31 N4 1.370(3)
C31 C32 1.385(4)
C32 C33 1.379(4)
C33 C34 1.376(4)
C34 C35 1.398(3)
C35 N4 1.374(3)
C35 C36 1.464(3)
C36 C41 1.373(3)
C36 C37 1.393(3)
C37 C38 1.388(4)
C38 C39 1.380(4)
C39 C40 1.382(3)
C40 C41 1.367(3)
C42 C43 1.457(4)
C44 C45 1.407(4)
C44 C48 1.464(3)
C44 C49 1.494(4)
C45 C46 1.440(4)
C45 C50 1.498(4)
C46 C47 1.442(3)
C46 C51 1.496(4)
C47 C48 1.404(3)
C47 C52 1.493(3)
C48 C53 1.489(4)
